data_7708026
loop_
_publ_author_name
'Duan, Wen-zeng'
'Ji, Honghan'
'Yang, Zeren'
'Yao, Qingxia'
'Huo, Yanmin'
'Ren, Xuerui'
'Zhao, Jiaojiao'
'Gong, Shuwen'

_publ_section_title
;
 Planar chiral [2.2]paracyclophanyl-based boron fluoride complexes:
 synthesis, crystal structure and photophysical properties
;
_journal_name_full 'Dalton Transactions'
_journal_paper_doi 10.1039/D1DT02231H
_journal_year 2021
_chemical_absolute_configuration rm
_chemical_formula_sum 'C26 H26 B F2 N O'
_chemical_formula_weight 417.29
_space_group_crystal_system orthorhombic
_space_group_IT_number 19
_space_group_name_Hall 'P 2ac 2ab'
_space_group_name_H-M_alt 'P 21 21 21'
_atom_sites_solution_hydrogens geom
_audit_creation_method SHELXL-2018/3
_audit_update_record
;
2021-08-06 deposited with the CCDC.	2021-08-11 downloaded from the CCDC.
;
_cell_angle_alpha 90
_cell_angle_beta 90
_cell_angle_gamma 90
_cell_formula_units_Z 4
_cell_length_a 7.5642(5)
_cell_length_b 9.5549(6)
_cell_length_c 28.5373(19)
_cell_measurement_reflns_used 4239
_cell_measurement_temperature 293(2)
_cell_measurement_theta_max 70.6920
_cell_measurement_theta_min 5.4390
_cell_volume 2062.5(2)
_computing_cell_refinement 'CrysAlisPro 1.171.39.35c (Rigaku OD, 2017)'
_computing_data_collection 'CrysAlisPro 1.171.39.35c (Rigaku OD, 2017)'
_computing_data_reduction 'CrysAlisPro 1.171.39.35c (Rigaku OD, 2017)'
_computing_structure_refinement 'SHELXL-2018/3 (Sheldrick, 2018)'
_computing_structure_solution 'SHELXL-2018/3 (Sheldrick, 2018)'
_diffrn_ambient_temperature 293(2)
_diffrn_detector_area_resol_mean 8.1281
_diffrn_measured_fraction_theta_full 0.997
_diffrn_measured_fraction_theta_max 0.997
_diffrn_measurement_device_type 'Xcalibur, Eos, Gemini'
_diffrn_radiation_type CuK\a
_diffrn_radiation_wavelength 1.54184
_diffrn_reflns_av_R_equivalents 0.0641
_diffrn_reflns_av_unetI/netI 0.0626
_diffrn_reflns_Laue_measured_fraction_full 0.997
_diffrn_reflns_Laue_measured_fraction_max 0.997
_diffrn_reflns_limit_h_max 8
_diffrn_reflns_limit_h_min -8
_diffrn_reflns_limit_k_max 11
_diffrn_reflns_limit_k_min -11
_diffrn_reflns_limit_l_max 34
_diffrn_reflns_limit_l_min -26
_diffrn_reflns_number 13748
_diffrn_reflns_point_group_measured_fraction_full 0.998
_diffrn_reflns_point_group_measured_fraction_max 0.998
_diffrn_reflns_theta_full 67.236
_diffrn_reflns_theta_max 67.236
_diffrn_reflns_theta_min 4.881
_diffrn_source 'fine-focus sealed X-ray tube'
_exptl_absorpt_coefficient_mu 0.750
_exptl_absorpt_correction_T_max 1.0000
_exptl_absorpt_correction_T_min 0.86055
_exptl_absorpt_correction_type multi-scan
_exptl_absorpt_process_details SADABS
_exptl_crystal_colour yellow
_exptl_crystal_density_diffrn 1.344
_exptl_crystal_description block
_exptl_crystal_F_000 880
_exptl_crystal_size_max 0.120
_exptl_crystal_size_mid 0.110
_exptl_crystal_size_min 0.110
_refine_diff_density_max 0.200
_refine_diff_density_min -0.219
_refine_diff_density_rms 0.047
_refine_ls_abs_structure_details
;
 Flack x determined using 961 quotients [(I+)-(I-)]/[(I+)+(I-)]
 (Parsons, Flack and Wagner, Acta Cryst. B69 (2013) 249-259).
;
_refine_ls_abs_structure_Flack -0.14(15)
_refine_ls_extinction_coef 0.0032(5)
_refine_ls_extinction_expression Fc^*^=kFc[1+0.001xFc^2^\l^3^/sin(2\q)]^-1/4^
_refine_ls_extinction_method 'SHELXL-2018/3 (Sheldrick 2018)'
_refine_ls_goodness_of_fit_ref 1.035
_refine_ls_hydrogen_treatment constr
_refine_ls_matrix_type full
_refine_ls_number_parameters 283
_refine_ls_number_reflns 3694
_refine_ls_number_restraints 0
_refine_ls_restrained_S_all 1.035
_refine_ls_R_factor_all 0.0669
_refine_ls_R_factor_gt 0.0484
_refine_ls_shift/su_max 0.000
_refine_ls_shift/su_mean 0.000
_refine_ls_structure_factor_coef Fsqd
_refine_ls_weighting_details 'w=1/[\s^2^(Fo^2^)+(0.0544P)^2^] where P=(Fo^2^+2Fc^2^)/3'
_refine_ls_weighting_scheme calc
_refine_ls_wR_factor_gt 0.1078
_refine_ls_wR_factor_ref 0.1233
_reflns_Friedel_coverage 0.721
_reflns_Friedel_fraction_full 0.999
_reflns_Friedel_fraction_max 0.999
_reflns_number_gt 2895
_reflns_number_total 3694
_reflns_threshold_expression 'I > 2\s(I)'
_cod_data_source_file d1dt02231h2.cif
_cod_data_source_block exp_9553
_cod_database_code 7708026
_shelx_shelxl_version_number 2018/3
_shelx_space_group_comment
;
The symmetry employed for this shelxl refinement is uniquely defined
by the following loop, which should always be used as a source of
symmetry information in preference to the above space-group names.
They are only intended as comments.
;
_shelx_estimated_absorpt_t_min 0.915
_shelx_estimated_absorpt_t_max 0.922

loop_
_space_group_symop_operation_xyz
'x, y, z'
'-x+1/2, -y, z+1/2'
'x+1/2, -y+1/2, -z'
'-x, y+1/2, -z+1/2'

loop_
_atom_site_label
_atom_site_type_symbol
_atom_site_fract_x
_atom_site_fract_y
_atom_site_fract_z
_atom_site_U_iso_or_equiv
_atom_site_adp_type
_atom_site_occupancy
_atom_site_site_symmetry_order
_atom_site_calc_flag
_atom_site_refinement_flags_posn
_atom_site_refinement_flags_adp
_atom_site_refinement_flags_occupancy
_atom_site_disorder_assembly
_atom_site_disorder_group
F1 F 0.1040(3) 0.4673(2) 0.33608(8) 0.0423(6) Uani 1 1 d . . . . .
F2 F 0.2428(3) 0.4183(2) 0.26777(8) 0.0479(7) Uani 1 1 d . . . . .
O1 O 0.3934(4) 0.3817(3) 0.33663(9) 0.0383(7) Uani 1 1 d . . . . .
N1 N 0.3315(4) 0.6227(3) 0.30969(10) 0.0338(7) Uani 1 1 d . . . . .
C4 C 0.5247(5) 0.4320(4) 0.36331(13) 0.0329(9) Uani 1 1 d . . . . .
C21 C 0.1659(5) 0.8472(4) 0.29838(14) 0.0402(10) Uani 1 1 d . . . . .
C17 C 0.4676(5) 0.6692(4) 0.33278(12) 0.0330(9) Uani 1 1 d . . . . .
C2 C 0.6826(5) 0.6251(4) 0.40028(13) 0.0342(9) Uani 1 1 d . . . . .
C10 C 0.3726(5) 0.3333(4) 0.46273(14) 0.0400(10) Uani 1 1 d . . . . .
C13 C 0.4086(6) 0.6248(4) 0.46736(13) 0.0394(10) Uani 1 1 d . . . . .
C5 C 0.6179(6) 0.3340(4) 0.39110(13) 0.0375(9) Uani 1 1 d . . . . .
C11 C 0.4864(6) 0.3950(5) 0.49504(13) 0.0432(10) Uani 1 1 d . . . . .
H11 H 0.551783 0.338465 0.515145 0.052 Uiso 1 1 calc R U . . .
C22 C 0.0807(6) 0.8445(4) 0.34148(14) 0.0432(10) Uani 1 1 d . . . . .
H22 H 0.057823 0.759032 0.355872 0.052 Uiso 1 1 calc R U . . .
C7 C 0.7900(5) 0.5267(5) 0.42050(13) 0.0401(10) Uani 1 1 d . . . . .
H7 H 0.885501 0.556778 0.438379 0.048 Uiso 1 1 calc R U . . .
C3 C 0.5618(5) 0.5766(4) 0.36505(12) 0.0328(9) Uani 1 1 d . . . . .
C14 C 0.2723(5) 0.5639(4) 0.44233(14) 0.0394(10) Uani 1 1 d . . . . .
H14 H 0.191785 0.620914 0.426733 0.047 Uiso 1 1 calc R U . . .
C15 C 0.2530(5) 0.4202(4) 0.43999(13) 0.0393(9) Uani 1 1 d . . . . .
H15 H 0.159688 0.381554 0.423154 0.047 Uiso 1 1 calc R U . . .
C26 C 0.1945(6) 0.9762(5) 0.27722(16) 0.0520(12) Uani 1 1 d . . . . .
H26 H 0.249598 0.980281 0.248111 0.062 Uiso 1 1 calc R U . . .
C19 C 0.2222(6) 0.7100(4) 0.27649(13) 0.0384(10) Uani 1 1 d . . . . .
H19 H 0.112647 0.657188 0.271739 0.046 Uiso 1 1 calc R U . . .
C12 C 0.5040(6) 0.5391(5) 0.49775(13) 0.0431(10) Uani 1 1 d . . . . .
H12 H 0.579389 0.578691 0.519828 0.052 Uiso 1 1 calc R U . . .
B1 B 0.2653(7) 0.4684(5) 0.31299(15) 0.0363(10) Uani 1 1 d . . . . .
C6 C 0.7620(6) 0.3838(4) 0.41537(13) 0.0413(10) Uani 1 1 d . . . . .
H6 H 0.841705 0.320980 0.428519 0.050 Uiso 1 1 calc R U . . .
C1 C 0.6585(6) 0.7620(4) 0.42630(15) 0.0427(10) Uani 1 1 d . . . . .
H1A H 0.663105 0.838660 0.404048 0.051 Uiso 1 1 calc R U . . .
H1B H 0.755294 0.773938 0.448222 0.051 Uiso 1 1 calc R U . . .
C18 C 0.5415(5) 0.8142(4) 0.32456(14) 0.0406(10) Uani 1 1 d . . . . .
H18A H 0.521816 0.840815 0.292547 0.061 Uiso 1 1 calc R U . . .
H18B H 0.666044 0.814173 0.330975 0.061 Uiso 1 1 calc R U . . .
H18C H 0.483426 0.879567 0.344948 0.061 Uiso 1 1 calc R U . . .
C23 C 0.0289(6) 0.9681(5) 0.36345(18) 0.0554(12) Uani 1 1 d . . . . .
H23 H -0.027428 0.965355 0.392397 0.066 Uiso 1 1 calc R U . . .
C16 C 0.4773(7) 0.7689(4) 0.45399(15) 0.0490(12) Uani 1 1 d . . . . .
H16A H 0.493607 0.824026 0.482205 0.059 Uiso 1 1 calc R U . . .
H16B H 0.389805 0.815770 0.434731 0.059 Uiso 1 1 calc R U . . .
C8 C 0.5419(6) 0.1915(4) 0.40024(16) 0.0463(11) Uani 1 1 d . . . . .
H8A H 0.637755 0.126197 0.405952 0.056 Uiso 1 1 calc R U . . .
H8B H 0.478915 0.160170 0.372554 0.056 Uiso 1 1 calc R U . . .
C20 C 0.3090(7) 0.7185(5) 0.22818(14) 0.0538(12) Uani 1 1 d . . . . .
H20A H 0.420565 0.765722 0.230746 0.081 Uiso 1 1 calc R U . . .
H20B H 0.233370 0.769361 0.207203 0.081 Uiso 1 1 calc R U . . .
H20C H 0.327439 0.625686 0.216253 0.081 Uiso 1 1 calc R U . . .
C9 C 0.4102(7) 0.1893(5) 0.44400(15) 0.0532(12) Uani 1 1 d . . . . .
H9A H 0.299838 0.145806 0.434634 0.064 Uiso 1 1 calc R U . . .
H9B H 0.461482 0.132691 0.468742 0.064 Uiso 1 1 calc R U . . .
C25 C 0.1417(7) 1.0989(5) 0.2991(2) 0.0645(15) Uani 1 1 d . . . . .
H25 H 0.160942 1.184516 0.284488 0.077 Uiso 1 1 calc R U . . .
C24 C 0.0621(7) 1.0950(5) 0.3418(2) 0.0646(15) Uani 1 1 d . . . . .
H24 H 0.029830 1.177968 0.356554 0.078 Uiso 1 1 calc R U . . .

loop_
_atom_site_aniso_label
_atom_site_aniso_U_11
_atom_site_aniso_U_22
_atom_site_aniso_U_33
_atom_site_aniso_U_23
_atom_site_aniso_U_13
_atom_site_aniso_U_12
F1 0.0364(13) 0.0421(12) 0.0485(13) 0.0059(11) 0.0023(11) -0.0034(11)
F2 0.0652(17) 0.0434(14) 0.0352(12) -0.0074(10) -0.0057(12) -0.0070(12)
O1 0.0389(16) 0.0336(14) 0.0424(15) -0.0056(12) -0.0020(13) -0.0008(13)
N1 0.0339(18) 0.0371(18) 0.0304(16) -0.0011(14) 0.0012(14) -0.0019(15)
C4 0.030(2) 0.037(2) 0.0314(19) -0.0029(17) 0.0076(17) 0.0018(16)
C21 0.036(2) 0.040(2) 0.044(2) 0.0084(19) -0.0117(18) -0.0070(19)
C17 0.035(2) 0.036(2) 0.0283(18) -0.0032(16) 0.0057(17) -0.0039(17)
C2 0.0290(19) 0.041(2) 0.0325(19) 0.0038(17) 0.0033(16) -0.0026(17)
C10 0.037(2) 0.046(2) 0.037(2) 0.0079(18) 0.0068(18) -0.002(2)
C13 0.043(2) 0.046(2) 0.0298(19) -0.0060(17) 0.0066(18) 0.006(2)
C5 0.038(2) 0.037(2) 0.038(2) -0.0013(17) 0.0099(18) 0.0071(19)
C11 0.041(2) 0.057(3) 0.032(2) 0.0113(19) 0.0023(19) 0.005(2)
C22 0.042(2) 0.040(2) 0.047(2) 0.0027(19) -0.011(2) 0.001(2)
C7 0.026(2) 0.057(3) 0.037(2) 0.003(2) 0.0020(17) -0.0014(19)
C3 0.030(2) 0.039(2) 0.0291(19) -0.0004(16) 0.0055(16) -0.0003(17)
C14 0.032(2) 0.052(3) 0.034(2) 0.0046(18) 0.0076(18) 0.0090(19)
C15 0.030(2) 0.054(3) 0.0338(19) 0.0036(19) 0.0045(18) -0.0058(19)
C26 0.056(3) 0.044(2) 0.056(3) 0.012(2) -0.016(2) -0.012(2)
C19 0.043(2) 0.039(2) 0.033(2) 0.0038(17) -0.0057(18) -0.0118(18)
C12 0.045(2) 0.055(3) 0.030(2) -0.0060(19) 0.0022(18) 0.001(2)
B1 0.039(3) 0.037(2) 0.033(2) -0.0040(19) 0.000(2) -0.003(2)
C6 0.032(2) 0.050(2) 0.042(2) 0.006(2) 0.0061(19) 0.009(2)
C1 0.046(3) 0.043(2) 0.039(2) -0.0017(18) -0.0106(19) -0.010(2)
C18 0.039(2) 0.041(2) 0.042(2) 0.0054(18) -0.0037(19) -0.0118(19)
C23 0.047(3) 0.058(3) 0.062(3) -0.007(3) -0.011(2) 0.007(2)
C16 0.059(3) 0.045(3) 0.043(2) -0.009(2) 0.002(2) 0.002(2)
C8 0.045(3) 0.037(2) 0.057(3) 0.002(2) 0.000(2) 0.0085(19)
C20 0.063(3) 0.064(3) 0.034(2) 0.008(2) -0.004(2) -0.018(3)
C9 0.065(3) 0.044(3) 0.051(3) 0.008(2) 0.006(3) -0.007(2)
C25 0.067(4) 0.037(3) 0.090(4) 0.008(3) -0.032(3) -0.005(2)
C24 0.062(4) 0.047(3) 0.084(4) -0.012(3) -0.028(3) 0.004(2)

loop_
_atom_type_symbol
_atom_type_description
_atom_type_scat_dispersion_real
_atom_type_scat_dispersion_imag
_atom_type_scat_source
C C 0.0181 0.0091 'International Tables Vol C Tables 4.2.6.8 and 6.1.1.4'
H H 0.0000 0.0000 'International Tables Vol C Tables 4.2.6.8 and 6.1.1.4'
N N 0.0311 0.0180 'International Tables Vol C Tables 4.2.6.8 and 6.1.1.4'
O O 0.0492 0.0322 'International Tables Vol C Tables 4.2.6.8 and 6.1.1.4'
F F 0.0727 0.0534 'International Tables Vol C Tables 4.2.6.8 and 6.1.1.4'
B B 0.0090 0.0039 'International Tables Vol C Tables 4.2.6.8 and 6.1.1.4'

loop_
_geom_angle_atom_site_label_1
_geom_angle_atom_site_label_2
_geom_angle_atom_site_label_3
_geom_angle
_geom_angle_site_symmetry_1
_geom_angle_site_symmetry_3
_geom_angle_publ_flag
C4 O1 B1 123.9(3) . . ?
C17 N1 C19 124.3(3) . . ?
C17 N1 B1 123.1(3) . . ?
C19 N1 B1 112.6(3) . . ?
O1 C4 C3 121.2(3) . . ?
O1 C4 C5 116.8(3) . . ?
C3 C4 C5 122.0(4) . . ?
C22 C21 C26 118.3(4) . . ?
C22 C21 C19 118.7(3) . . ?
C26 C21 C19 123.0(4) . . ?
N1 C17 C3 119.9(3) . . ?
N1 C17 C18 121.8(4) . . ?
C3 C17 C18 118.1(3) . . ?
C7 C2 C3 116.8(4) . . ?
C7 C2 C1 117.2(3) . . ?
C3 C2 C1 123.0(3) . . ?
C15 C10 C11 117.4(4) . . ?
C15 C10 C9 120.3(4) . . ?
C11 C10 C9 120.4(4) . . ?
C14 C13 C12 117.4(4) . . ?
C14 C13 C16 120.4(4) . . ?
C12 C13 C16 120.7(4) . . ?
C6 C5 C4 116.6(4) . . ?
C6 C5 C8 122.0(4) . . ?
C4 C5 C8 120.5(4) . . ?
C12 C11 C10 121.1(4) . . ?
C12 C11 H11 119.4 . . ?
C10 C11 H11 119.4 . . ?
C21 C22 C23 120.9(4) . . ?
C21 C22 H22 119.6 . . ?
C23 C22 H22 119.6 . . ?
C2 C7 C6 122.7(4) . . ?
C2 C7 H7 118.7 . . ?
C6 C7 H7 118.7 . . ?
C4 C3 C2 117.9(3) . . ?
C4 C3 C17 118.2(3) . . ?
C2 C3 C17 123.8(3) . . ?
C13 C14 C15 121.4(4) . . ?
C13 C14 H14 119.3 . . ?
C15 C14 H14 119.3 . . ?
C14 C15 C10 120.1(4) . . ?
C14 C15 H15 119.9 . . ?
C10 C15 H15 119.9 . . ?
C25 C26 C21 120.6(5) . . ?
C25 C26 H26 119.7 . . ?
C21 C26 H26 119.7 . . ?
N1 C19 C21 112.0(3) . . ?
N1 C19 C20 111.1(4) . . ?
C21 C19 C20 116.6(3) . . ?
N1 C19 H19 105.4 . . ?
C21 C19 H19 105.4 . . ?
C20 C19 H19 105.4 . . ?
C11 C12 C13 120.0(4) . . ?
C11 C12 H12 120.0 . . ?
C13 C12 H12 120.0 . . ?
F1 B1 F2 109.4(4) . . ?
F1 B1 O1 111.4(3) . . ?
F2 B1 O1 108.7(3) . . ?
F1 B1 N1 108.5(3) . . ?
F2 B1 N1 108.0(3) . . ?
O1 B1 N1 110.8(3) . . ?
C5 C6 C7 120.9(4) . . ?
C5 C6 H6 119.5 . . ?
C7 C6 H6 119.5 . . ?
C2 C1 C16 112.6(3) . . ?
C2 C1 H1A 109.1 . . ?
C16 C1 H1A 109.1 . . ?
C2 C1 H1B 109.1 . . ?
C16 C1 H1B 109.1 . . ?
H1A C1 H1B 107.8 . . ?
C17 C18 H18A 109.5 . . ?
C17 C18 H18B 109.5 . . ?
H18A C18 H18B 109.5 . . ?
C17 C18 H18C 109.5 . . ?
H18A C18 H18C 109.5 . . ?
H18B C18 H18C 109.5 . . ?
C24 C23 C22 119.4(5) . . ?
C24 C23 H23 120.3 . . ?
C22 C23 H23 120.3 . . ?
C13 C16 C1 112.5(3) . . ?
C13 C16 H16A 109.1 . . ?
C1 C16 H16A 109.1 . . ?
C13 C16 H16B 109.1 . . ?
C1 C16 H16B 109.1 . . ?
H16A C16 H16B 107.8 . . ?
C5 C8 C9 112.8(3) . . ?
C5 C8 H8A 109.0 . . ?
C9 C8 H8A 109.0 . . ?
C5 C8 H8B 109.0 . . ?
C9 C8 H8B 109.0 . . ?
H8A C8 H8B 107.8 . . ?
C19 C20 H20A 109.5 . . ?
C19 C20 H20B 109.5 . . ?
H20A C20 H20B 109.5 . . ?
C19 C20 H20C 109.5 . . ?
H20A C20 H20C 109.5 . . ?
H20B C20 H20C 109.5 . . ?
C10 C9 C8 112.6(3) . . ?
C10 C9 H9A 109.1 . . ?
C8 C9 H9A 109.1 . . ?
C10 C9 H9B 109.1 . . ?
C8 C9 H9B 109.1 . . ?
H9A C9 H9B 107.8 . . ?
C24 C25 C26 120.5(5) . . ?
C24 C25 H25 119.7 . . ?
C26 C25 H25 119.7 . . ?
C25 C24 C23 120.3(5) . . ?
C25 C24 H24 119.9 . . ?
C23 C24 H24 119.9 . . ?

loop_
_geom_bond_atom_site_label_1
_geom_bond_atom_site_label_2
_geom_bond_distance
_geom_bond_site_symmetry_2
_geom_bond_publ_flag
F1 B1 1.386(5) . ?
F2 B1 1.387(5) . ?
O1 C4 1.341(5) . ?
O1 B1 1.442(5) . ?
N1 C17 1.300(5) . ?
N1 C19 1.509(5) . ?
N1 B1 1.560(5) . ?
C4 C3 1.411(5) . ?
C4 C5 1.415(5) . ?
C21 C22 1.389(6) . ?
C21 C26 1.389(5) . ?
C21 C19 1.513(6) . ?
C17 C3 1.462(5) . ?
C17 C18 1.512(5) . ?
C2 C7 1.370(5) . ?
C2 C3 1.435(5) . ?
C2 C1 1.515(5) . ?
C10 C15 1.389(5) . ?
C10 C11 1.392(6) . ?
C10 C9 1.504(6) . ?
C13 C14 1.383(6) . ?
C13 C12 1.394(6) . ?
C13 C16 1.520(6) . ?
C5 C6 1.376(6) . ?
C5 C8 1.501(6) . ?
C11 C12 1.386(6) . ?
C11 H11 0.9300 . ?
C22 C23 1.393(6) . ?
C22 H22 0.9300 . ?
C7 C6 1.389(6) . ?
C7 H7 0.9300 . ?
C14 C15 1.383(5) . ?
C14 H14 0.9300 . ?
C15 H15 0.9300 . ?
C26 C25 1.388(7) . ?
C26 H26 0.9300 . ?
C19 C20 1.529(6) . ?
C19 H19 0.9800 . ?
C12 H12 0.9300 . ?
C6 H6 0.9300 . ?
C1 C16 1.583(6) . ?
C1 H1A 0.9700 . ?
C1 H1B 0.9700 . ?
C18 H18A 0.9600 . ?
C18 H18B 0.9600 . ?
C18 H18C 0.9600 . ?
C23 C24 1.383(7) . ?
C23 H23 0.9300 . ?
C16 H16A 0.9700 . ?
C16 H16B 0.9700 . ?
C8 C9 1.598(6) . ?
C8 H8A 0.9700 . ?
C8 H8B 0.9700 . ?
C20 H20A 0.9600 . ?
C20 H20B 0.9600 . ?
C20 H20C 0.9600 . ?
C9 H9A 0.9700 . ?
C9 H9B 0.9700 . ?
C25 C24 1.360(7) . ?
C25 H25 0.9300 . ?
C24 H24 0.9300 . ?
